data_7030207
loop_
_publ_author_name
'Wang, Yu-Ling'
'Jiang, Yun-Liang'
'Xiahou, Zuo-Juan'
'Fu, Jiang-Hong'
'Liu, Qing-Yan'

_publ_section_title
;
 Diversity of lanthanide(III)-2,5-dihydroxy-1,4-benzenedicarboxylate
 extended frameworks: syntheses, structures, and magnetic properties.
;
_journal_issue 37
_journal_name_full 'Dalton transactions (Cambridge, England : 2003)'
_journal_page_first 11428
_journal_page_last 11437
_journal_paper_doi 10.1039/c2dt31090b
_journal_volume 41
_journal_year 2012
_chemical_formula_sum 'C8 H16 Eu N O15'
_chemical_formula_weight 518.18
_chemical_name_systematic
;
?
;
_space_group_IT_number 62
_symmetry_cell_setting orthorhombic
_symmetry_space_group_name_Hall '-P 2ac 2n'
_symmetry_space_group_name_H-M 'P n m a'
_atom_sites_solution_hydrogens geom
_atom_sites_solution_primary direct
_atom_sites_solution_secondary difmap
_audit_creation_method SHELXL-97
_cell_angle_alpha 90.00
_cell_angle_beta 90.00
_cell_angle_gamma 90.00
_cell_formula_units_Z 4
_cell_length_a 15.5221(1)
_cell_length_b 15.5219(6)
_cell_length_c 6.4783(2)
_cell_measurement_reflns_used 8373
_cell_measurement_temperature 296(2)
_cell_measurement_theta_max 28.30
_cell_measurement_theta_min 2.62
_cell_volume 1560.83(8)
_computing_cell_refinement 'Bruker SMART'
_computing_data_collection 'Bruker SMART'
_computing_data_reduction 'Bruker SAINT'
_computing_molecular_graphics 'Bruker SHELXTL'
_computing_publication_material 'Bruker SHELXTL'
_computing_structure_refinement 'SHELXL-97 (Sheldrick, 1997)'
_computing_structure_solution 'SHELXS-97 (Sheldrick, 1990)'
_diffrn_ambient_temperature 296(2)
_diffrn_measured_fraction_theta_full 0.999
_diffrn_measured_fraction_theta_max 0.999
_diffrn_measurement_device_type 'CCD area detector'
_diffrn_measurement_method 'phi and omega scans'
_diffrn_radiation_monochromator graphite
_diffrn_radiation_source 'fine-focus sealed tube'
_diffrn_radiation_type MoK\a
_diffrn_radiation_wavelength 0.71073
_diffrn_reflns_av_R_equivalents 0.0229
_diffrn_reflns_av_sigmaI/netI 0.0132
_diffrn_reflns_limit_h_max 20
_diffrn_reflns_limit_h_min -20
_diffrn_reflns_limit_k_max 20
_diffrn_reflns_limit_k_min -20
_diffrn_reflns_limit_l_max 8
_diffrn_reflns_limit_l_min -8
_diffrn_reflns_number 13964
_diffrn_reflns_theta_full 28.30
_diffrn_reflns_theta_max 28.30
_diffrn_reflns_theta_min 2.62
_exptl_absorpt_coefficient_mu 4.103
_exptl_absorpt_correction_T_max 0.7622
_exptl_absorpt_correction_T_min 0.2541
_exptl_absorpt_correction_type multi-scan
_exptl_absorpt_process_details '(SADABS; Bruker 2008)'
_exptl_crystal_colour brown
_exptl_crystal_density_diffrn 2.205
_exptl_crystal_density_method 'not measured'
_exptl_crystal_description bolck
_exptl_crystal_F_000 1016
_exptl_crystal_size_max 0.46
_exptl_crystal_size_mid 0.16
_exptl_crystal_size_min 0.07
_refine_diff_density_max 0.895
_refine_diff_density_min -0.486
_refine_diff_density_rms 0.078
_refine_ls_extinction_method none
_refine_ls_goodness_of_fit_ref 1.062
_refine_ls_hydrogen_treatment constr
_refine_ls_matrix_type full
_refine_ls_number_parameters 128
_refine_ls_number_reflns 2012
_refine_ls_number_restraints 0
_refine_ls_restrained_S_all 1.062
_refine_ls_R_factor_all 0.0182
_refine_ls_R_factor_gt 0.0164
_refine_ls_shift/su_max 0.002
_refine_ls_shift/su_mean 0.000
_refine_ls_structure_factor_coef Fsqd
_refine_ls_weighting_details 'calc w=1/[\s^2^(Fo^2^)+(0.0237P)^2^+0.9990P] where P=(Fo^2^+2Fc^2^)/3'
_refine_ls_weighting_scheme calc
_refine_ls_wR_factor_gt 0.0407
_refine_ls_wR_factor_ref 0.0415
_reflns_number_gt 1883
_reflns_number_total 2012
_reflns_threshold_expression >2sigma(I)
_cod_data_source_file c2dt31090b.txt
_cod_data_source_block Eu
_cod_depositor_comments
;
The following automatic conversions were performed:

'_symmetry_cell_setting' value 'Orthorhombic' changed to
'orthorhombic' according to
/usr/data/users/saulius/automatic-downloads/retrospective/RSC/lib/dictionaries/cif_core.dic
dictionary named 'cif_core.dic' version 2.4.2 from
2011-04-26.

'_exptl_absorpt_correction_type' value 'Multi-scan'
changed to 'multi-scan' according to
/usr/data/users/saulius/automatic-downloads/retrospective/RSC/lib/dictionaries/cif_core.dic
dictionary named 'cif_core.dic' version 2.4.2 from 2011-04-26.

Automatic conversion script
Id: cif_fix_values 2281 2013-09-26 08:29:07Z andrius 
;
_cod_original_cell_volume 1560.81(8)
_cod_original_sg_symbol_H-M Pnma
_cod_database_code 7030207

loop_
_symmetry_equiv_pos_as_xyz
'x, y, z'
'-x+1/2, -y, z+1/2'
'-x, y+1/2, -z'
'x+1/2, -y+1/2, -z+1/2'
'-x, -y, -z'
'x-1/2, y, -z-1/2'
'x, -y-1/2, z'
'-x-1/2, y-1/2, z-1/2'

loop_
_atom_site_label
_atom_site_type_symbol
_atom_site_fract_x
_atom_site_fract_y
_atom_site_fract_z
_atom_site_U_iso_or_equiv
_atom_site_adp_type
_atom_site_occupancy
_atom_site_symmetry_multiplicity
_atom_site_calc_flag
_atom_site_refinement_flags
Eu1 Eu 0.282072(8) 0.7500 0.099551(19) 0.01525(5) Uani 1 2 d S
O1 O 0.32245(10) 0.65341(11) 0.3963(2) 0.0277(3) Uani 1 1 d .
O1W O 0.30112(11) 0.44586(12) 0.1006(2) 0.0311(4) Uani 1 1 d .
H1WB H 0.2648 0.4172 0.0394 0.047 Uiso 1 1 d R
H1WA H 0.3473 0.4381 0.0423 0.047 Uiso 1 1 d R
O2 O 0.41187(10) 0.65771(11) 0.1366(2) 0.0318(4) Uani 1 1 d .
O3 O 0.54842(10) 0.56774(12) 0.1235(2) 0.0328(4) Uani 1 1 d .
H3 H 0.5130 0.6033 0.0842 0.049 Uiso 1 1 calc R
O4 O 0.23662(11) 0.60691(10) 0.0031(3) 0.0325(3) Uani 1 1 d .
H4A H 0.2176 0.6077 -0.1150 0.049 Uiso 1 1 d R
H4B H 0.2681 0.5713 0.0585 0.049 Uiso 1 1 d R
O5 O 0.15704(15) 0.7500 0.3127(4) 0.0385(5) Uani 1 2 d S
H5B H 0.1078 0.7331 0.2902 0.058 Uiso 0.50 1 d PR
H5A H 0.1500 0.7665 0.4319 0.058 Uiso 0.50 1 d PR
O6 O 0.35688(13) 0.7500 -0.2221(3) 0.0277(4) Uani 1 2 d S
H6B H 0.3274 0.7274 -0.3121 0.042 Uiso 0.50 1 d PR
H6A H 0.4042 0.7728 -0.2095 0.042 Uiso 0.50 1 d PR
O7 O 0.16322(14) 0.7500 -0.1722(4) 0.0332(5) Uani 1 2 d S
O8 O 0.04123(17) 0.7500 -0.0048(4) 0.0512(7) Uani 1 2 d S
O9 O 0.04260(17) 0.7500 -0.3340(4) 0.0636(10) Uani 1 2 d S
C1 C 0.52300(12) 0.53455(13) 0.3088(3) 0.0218(4) Uani 1 1 d .
C2 C 0.44821(13) 0.56310(13) 0.4103(3) 0.0204(4) Uani 1 1 d .
C3 C 0.42689(13) 0.52858(14) 0.6015(3) 0.0236(4) Uani 1 1 d .
H3A H 0.3781 0.5483 0.6701 0.028 Uiso 1 1 calc R
C4 C 0.39145(12) 0.62818(12) 0.3118(3) 0.0210(4) Uani 1 1 d .
N1 N 0.08179(17) 0.7500 -0.1680(4) 0.0305(6) Uani 1 2 d S

loop_
_atom_site_aniso_label
_atom_site_aniso_U_11
_atom_site_aniso_U_22
_atom_site_aniso_U_33
_atom_site_aniso_U_23
_atom_site_aniso_U_13
_atom_site_aniso_U_12
Eu1 0.01612(8) 0.01481(8) 0.01483(8) 0.000 -0.00154(4) 0.000
O1 0.0257(8) 0.0312(8) 0.0263(7) 0.0073(6) 0.0012(6) 0.0115(6)
O1W 0.0290(8) 0.0304(9) 0.0340(9) -0.0012(7) 0.0043(6) 0.0006(7)
O2 0.0273(8) 0.0384(9) 0.0298(7) 0.0168(7) 0.0030(6) 0.0119(7)
O3 0.0258(8) 0.0431(10) 0.0293(8) 0.0179(7) 0.0066(6) 0.0112(7)
O4 0.0429(9) 0.0194(7) 0.0350(9) -0.0016(7) -0.0129(8) -0.0021(6)
O5 0.0285(11) 0.0543(16) 0.0327(12) 0.000 0.0105(10) 0.000
O6 0.0240(10) 0.0418(13) 0.0175(9) 0.000 -0.0010(8) 0.000
O7 0.0232(10) 0.0370(12) 0.0393(12) 0.000 -0.0077(10) 0.000
O8 0.0384(14) 0.085(2) 0.0306(13) 0.000 0.0037(11) 0.000
O9 0.0305(13) 0.132(3) 0.0279(13) 0.000 -0.0089(11) 0.000
C1 0.0198(9) 0.0246(10) 0.0209(9) 0.0045(8) -0.0001(7) 0.0013(7)
C2 0.0190(9) 0.0193(9) 0.0230(9) 0.0026(7) -0.0037(7) 0.0020(7)
C3 0.0192(9) 0.0273(11) 0.0244(10) 0.0034(8) 0.0013(7) 0.0047(8)
C4 0.0202(8) 0.0197(9) 0.0230(9) 0.0013(7) -0.0053(7) 0.0008(7)
N1 0.0280(13) 0.0352(14) 0.0283(13) 0.000 -0.0064(11) 0.000

loop_
_atom_type_symbol
_atom_type_description
_atom_type_scat_dispersion_real
_atom_type_scat_dispersion_imag
_atom_type_scat_source
C C 0.0033 0.0016 'International Tables Vol C Tables 4.2.6.8 and 6.1.1.4'
H H 0.0000 0.0000 'International Tables Vol C Tables 4.2.6.8 and 6.1.1.4'
N N 0.0061 0.0033 'International Tables Vol C Tables 4.2.6.8 and 6.1.1.4'
O O 0.0106 0.0060 'International Tables Vol C Tables 4.2.6.8 and 6.1.1.4'
Na Na 0.0362 0.0249 'International Tables Vol C Tables 4.2.6.8 and 6.1.1.4'
Eu Eu -0.1578 3.6682 'International Tables Vol C Tables 4.2.6.8 and 6.1.1.4'

loop_
_geom_angle_atom_site_label_1
_geom_angle_atom_site_label_2
_geom_angle_atom_site_label_3
_geom_angle
_geom_angle_site_symmetry_1
_geom_angle_site_symmetry_3
O5 Eu1 O6 154.56(8) . .
O5 Eu1 O4 84.94(5) . 7_575
O6 Eu1 O4 85.19(5) . 7_575
O5 Eu1 O4 84.94(5) . .
O6 Eu1 O4 85.19(5) . .
O4 Eu1 O4 134.02(8) 7_575 .
O5 Eu1 O2 127.23(5) . 7_575
O6 Eu1 O2 71.91(5) . 7_575
O4 Eu1 O2 74.41(6) 7_575 7_575
O4 Eu1 O2 142.48(6) . 7_575
O5 Eu1 O2 127.23(5) . .
O6 Eu1 O2 71.91(5) . .
O4 Eu1 O2 142.48(6) 7_575 .
O4 Eu1 O2 74.41(6) . .
O2 Eu1 O2 70.45(8) 7_575 .
O5 Eu1 O1 76.12(6) . 7_575
O6 Eu1 O1 123.09(5) . 7_575
O4 Eu1 O1 73.87(6) 7_575 7_575
O4 Eu1 O1 144.97(6) . 7_575
O2 Eu1 O1 51.74(5) 7_575 7_575
O2 Eu1 O1 93.89(6) . 7_575
O5 Eu1 O1 76.12(6) . .
O6 Eu1 O1 123.09(5) . .
O4 Eu1 O1 144.97(6) 7_575 .
O4 Eu1 O1 73.87(6) . .
O2 Eu1 O1 93.89(6) 7_575 .
O2 Eu1 O1 51.74(5) . .
O1 Eu1 O1 73.11(8) 7_575 .
O5 Eu1 O7 79.08(8) . .
O6 Eu1 O7 75.47(7) . .
O4 Eu1 O7 67.03(4) 7_575 .
O4 Eu1 O7 67.03(4) . .
O2 Eu1 O7 130.81(5) 7_575 .
O2 Eu1 O7 130.81(5) . .
O1 Eu1 O7 135.02(5) 7_575 .
O1 Eu1 O7 135.02(5) . .
O5 Eu1 C4 101.71(6) . 7_575
O6 Eu1 C4 97.45(5) . 7_575
O4 Eu1 C4 72.10(5) 7_575 7_575
O4 Eu1 C4 153.83(5) . 7_575
O2 Eu1 C4 25.83(5) 7_575 7_575
O2 Eu1 C4 81.65(6) . 7_575
O1 Eu1 C4 25.91(5) 7_575 7_575
O1 Eu1 C4 83.11(6) . 7_575
O7 Eu1 C4 138.91(4) . 7_575
O5 Eu1 C4 101.71(6) . .
O6 Eu1 C4 97.45(5) . .
O4 Eu1 C4 153.83(5) 7_575 .
O4 Eu1 C4 72.10(5) . .
O2 Eu1 C4 81.65(6) 7_575 .
O2 Eu1 C4 25.83(5) . .
O1 Eu1 C4 83.11(6) 7_575 .
O1 Eu1 C4 25.91(5) . .
O7 Eu1 C4 138.91(4) . .
C4 Eu1 C4 81.75(8) 7_575 .
O5 Eu1 H4A 89.8 . .
O6 Eu1 H4A 74.9 . .
O4 Eu1 H4A 119.6 7_575 .
O4 Eu1 H4A 16.1 . .
O2 Eu1 H4A 142.6 7_575 .
O2 Eu1 H4A 83.3 . .
O1 Eu1 H4A 160.0 7_575 .
O1 Eu1 H4A 89.9 . .
O7 Eu1 H4A 53.0 . .
C4 Eu1 H4A 164.6 7_575 .
C4 Eu1 H4A 86.0 . .
O5 Eu1 H4B 89.5 . .
O6 Eu1 H4B 87.4 . .
O4 Eu1 H4B 150.0 7_575 .
O4 Eu1 H4B 16.1 . .
O2 Eu1 H4B 130.1 7_575 .
O2 Eu1 H4B 60.0 . .
O1 Eu1 H4B 133.1 7_575 .
O1 Eu1 H4B 60.1 . .
O7 Eu1 H4B 83.0 . .
C4 Eu1 H4B 137.8 7_575 .
C4 Eu1 H4B 56.0 . .
H4A Eu1 H4B 30.7 . .
O5 Eu1 H6B 139.7 . .
O6 Eu1 H6B 16.0 . .
O4 Eu1 H6B 86.7 7_575 .
O4 Eu1 H6B 73.1 . .
O2 Eu1 H6B 87.7 7_575 .
O2 Eu1 H6B 79.3 . .
O1 Eu1 H6B 138.1 7_575 .
O1 Eu1 H6B 126.5 . .
O7 Eu1 H6B 61.4 . .
C4 Eu1 H6B 113.0 7_575 .
C4 Eu1 H6B 103.0 . .
H4A Eu1 H6B 60.9 . .
H4B Eu1 H6B 78.7 . .
O5 Eu1 H6A 166.7 . .
O6 Eu1 H6A 16.0 . .
O4 Eu1 H6A 84.0 7_575 .
O4 Eu1 H6A 97.5 . .
O2 Eu1 H6A 56.1 7_575 .
O2 Eu1 H6A 65.8 . .
O1 Eu1 H6A 107.7 7_575 .
O1 Eu1 H6A 117.1 . .
O7 Eu1 H6A 89.8 . .
C4 Eu1 H6A 81.9 7_575 .
C4 Eu1 H6A 91.4 . .
H4A Eu1 H6A 89.2 . .
H4B Eu1 H6A 96.4 . .
H6B Eu1 H6A 32.1 . .
C4 O1 Eu1 93.70(12) . .
H1WB O1W H1WA 107.3 . .
C4 O2 Eu1 95.31(12) . .
C1 O3 H3 109.5 . .
Eu1 O4 H4A 109.5 . .
Eu1 O4 H4B 109.4 . .
H4A O4 H4B 129.2 . .
Eu1 O5 H5B 131.0 . .
Eu1 O5 H5A 130.8 . .
H5B O5 H5A 98.2 . .
Eu1 O6 H6B 110.5 . .
Eu1 O6 H6A 110.5 . .
H6B O6 H6A 139.1 . .
N1 O7 Eu1 135.1(2) . .
O3 C1 C3 118.40(18) . 5_666
O3 C1 C2 122.09(17) . .
C3 C1 C2 119.52(18) 5_666 .
C3 C2 C1 119.47(18) . .
C3 C2 C4 120.28(18) . .
C1 C2 C4 120.23(17) . .
C1 C3 C2 121.00(19) 5_666 .
C1 C3 H3A 119.5 5_666 .
C2 C3 H3A 119.5 . .
O2 C4 O1 119.25(18) . .
O2 C4 C2 118.94(18) . .
O1 C4 C2 121.80(18) . .
O2 C4 Eu1 58.86(10) . .
O1 C4 Eu1 60.39(10) . .
C2 C4 Eu1 176.96(14) . .
O8 N1 O9 119.7(3) . .
O8 N1 O7 122.0(3) . .
O9 N1 O7 118.3(3) . .

loop_
_geom_bond_atom_site_label_1
_geom_bond_atom_site_label_2
_geom_bond_distance
_geom_bond_site_symmetry_2
Eu1 O5 2.382(2) .
Eu1 O6 2.385(2) .
Eu1 O4 2.4127(15) 7_575
Eu1 O4 2.4127(15) .
Eu1 O2 2.4836(15) 7_575
Eu1 O2 2.4836(15) .
Eu1 O1 2.5172(14) 7_575
Eu1 O1 2.5172(14) .
Eu1 O7 2.550(2) .
Eu1 C4 2.8892(19) 7_575
Eu1 C4 2.8892(19) .
Eu1 H4A 2.7951 .
Eu1 H4B 2.7948 .
Eu1 H6B 2.7804 .
Eu1 H6A 2.7804 .
O1 C4 1.265(2) .
O1W H1WB 0.8200 .
O1W H1WA 0.8200 .
O2 C4 1.264(2) .
O3 C1 1.365(2) .
O3 H3 0.8200 .
O4 H4A 0.8200 .
O4 H4B 0.8200 .
O5 H5B 0.8200 .
O5 H5A 0.8200 .
O6 H6B 0.8200 .
O6 H6A 0.8200 .
O7 N1 1.264(3) .
O8 N1 1.231(4) .
O9 N1 1.236(4) .
C1 C3 1.379(3) 5_666
C1 C2 1.406(3) .
C2 C3 1.390(3) .
C2 C4 1.485(3) .
C3 C1 1.379(3) 5_666
C3 H3A 0.9300 .

loop_
_geom_hbond_atom_site_label_D
_geom_hbond_atom_site_label_H
_geom_hbond_atom_site_label_A
_geom_hbond_distance_DH
_geom_hbond_distance_HA
_geom_hbond_distance_DA
_geom_hbond_angle_DHA
_geom_hbond_site_symmetry_A
O3 H3 O2 0.82 1.81 2.540(2) 146.7 .
O4 H4B O1W 0.82 2.03 2.766(2) 148.7 .
O4 H4A O1W 0.82 2.04 2.795(2) 152.5 2_564
O5 H5A O9 0.82 2.27 2.897(4) 133.7 1_556
O5 H5B O8 0.82 2.19 2.732(4) 123.8 .
O6 H6A O9 0.82 2.19 2.906(3) 145.1 6_655
O6 H6B O1 0.82 2.21 2.940(2) 148.1 1_554
O1W H1WA O3 0.82 1.94 2.758(2) 171.8 5_665
O1W H1WB O1 0.82 1.97 2.794(2) 178.9 2_564
